data_7058478
loop_
_publ_author_name
'Moghaddam, F. Matloubi'
'Eslami, M.'
'Siahpoosh, A.'
'Hoda, G.'

_publ_section_title
;
 Diastereoselective construction of a functionalized
 dihydro-pyridazine-based spirooxindole scaffold via C-3 umpolung of
 isatin N,N&#x2032;-cyclic azomethine imine
;
_journal_issue 26
_journal_name_full 'New Journal of Chemistry'
_journal_page_first 10318
_journal_paper_doi 10.1039/C8NJ06345A
_journal_volume 43
_journal_year 2019
_chemical_formula_moiety 'C24 H19 N5 O2'
_chemical_formula_sum 'C24 H19 N5 O2'
_chemical_formula_weight 409.44
_space_group_crystal_system monoclinic
_space_group_IT_number 14
_space_group_name_Hall '-P 2ybc'
_space_group_name_H-M_alt 'P 1 21/c 1'
_symmetry_space_group_name_Hall '-P 2ybc'
_symmetry_space_group_name_H-M 'P 1 21/c 1'
_atom_sites_solution_hydrogens geom
_audit_creation_method SHELXL-2016/6
_audit_update_record
;
2018-09-29 deposited with the CCDC.    2019-06-12 downloaded from the CCDC.
;
_cell_angle_alpha 90
_cell_angle_beta 113.95(3)
_cell_angle_gamma 90
_cell_formula_units_Z 4
_cell_length_a 9.6253(19)
_cell_length_b 21.963(4)
_cell_length_c 10.606(2)
_cell_measurement_reflns_used 11876
_cell_measurement_temperature 295(2)
_cell_measurement_theta_max 24.998
_cell_measurement_theta_min 1.854
_cell_volume 2049.1(8)
_computing_cell_refinement 'Automar software package (1.24-4, 2013)'
_computing_data_collection 'MAR345 dtb Program Manual(1.24-4, 2013)'
_computing_data_reduction 'Automar software package (1.24-4, 2013)'
_computing_molecular_graphics 'DIAMOND (Brandenburg, 1999)'
_computing_publication_material PLATON
_computing_structure_refinement 'SHELXL-2016/6 (Sheldrick, 2016)'
_computing_structure_solution 'SHELXS-97 (Sheldrick, 1997)'
_diffrn_ambient_temperature 295(2)
_diffrn_detector_area_resol_mean 0.71
_diffrn_measured_fraction_theta_full 0.965
_diffrn_measured_fraction_theta_max 0.965
_diffrn_measurement_device_type 'Mar345 dtb'
_diffrn_measurement_method 'image-plate detector - phi oscillation'
_diffrn_radiation_type MoK\a
_diffrn_radiation_wavelength 0.71073
_diffrn_reflns_av_R_equivalents 0.1493
_diffrn_reflns_av_unetI/netI 0.0986
_diffrn_reflns_Laue_measured_fraction_full 0.965
_diffrn_reflns_Laue_measured_fraction_max 0.965
_diffrn_reflns_limit_h_max 11
_diffrn_reflns_limit_h_min -11
_diffrn_reflns_limit_k_max 26
_diffrn_reflns_limit_k_min -26
_diffrn_reflns_limit_l_max 12
_diffrn_reflns_limit_l_min -12
_diffrn_reflns_number 11876
_diffrn_reflns_point_group_measured_fraction_full 0.965
_diffrn_reflns_point_group_measured_fraction_max 0.965
_diffrn_reflns_theta_full 24.998
_diffrn_reflns_theta_max 24.998
_diffrn_reflns_theta_min 1.854
_diffrn_source 'fine-focus sealed tube'
_exptl_absorpt_coefficient_mu 0.088
_exptl_absorpt_correction_T_max 1.09089
_exptl_absorpt_correction_T_min 0.94297
_exptl_absorpt_correction_type multi-scan
_exptl_crystal_colour colorless
_exptl_crystal_density_diffrn 1.327
_exptl_crystal_description block
_exptl_crystal_F_000 856
_exptl_crystal_size_max 0.45
_exptl_crystal_size_mid 0.38
_exptl_crystal_size_min 0.25
_refine_diff_density_max 0.214
_refine_diff_density_min -0.263
_refine_diff_density_rms 0.063
_refine_ls_extinction_method none
_refine_ls_goodness_of_fit_ref 1.092
_refine_ls_hydrogen_treatment constr
_refine_ls_matrix_type full
_refine_ls_number_parameters 280
_refine_ls_number_reflns 3478
_refine_ls_number_restraints 0
_refine_ls_restrained_S_all 1.092
_refine_ls_R_factor_all 0.1129
_refine_ls_R_factor_gt 0.0922
_refine_ls_shift/su_max 0.000
_refine_ls_shift/su_mean 0.000
_refine_ls_structure_factor_coef Fsqd
_refine_ls_weighting_details 'w=1/[\s^2^(Fo^2^)+(0.0205P)^2^+3.2766P] where P=(Fo^2^+2Fc^2^)/3'
_refine_ls_weighting_scheme calc
_refine_ls_wR_factor_gt 0.1603
_refine_ls_wR_factor_ref 0.1692
_reflns_Friedel_coverage 0.000
_reflns_number_gt 2895
_reflns_number_total 3478
_reflns_threshold_expression 'I > 2\s(I)'
_cod_data_source_file c8nj06345a2.cif
_cod_data_source_block abs
_cod_depositor_comments 'Adding full bibliography for 7058478.cif.'
_cod_database_code 7058478
_shelx_shelxl_version_number 2016/6
_shelx_space_group_comment
;
The symmetry employed for this shelxl refinement is uniquely defined
by the following loop, which should always be used as a source of
symmetry information in preference to the above space-group names.
They are only intended as comments.
;

loop_
_space_group_symop_operation_xyz
'x, y, z'
'-x, y+1/2, -z+1/2'
'-x, -y, -z'
'x, -y-1/2, z-1/2'

loop_
_atom_site_label
_atom_site_type_symbol
_atom_site_fract_x
_atom_site_fract_y
_atom_site_fract_z
_atom_site_U_iso_or_equiv
_atom_site_adp_type
_atom_site_occupancy
_atom_site_site_symmetry_order
_atom_site_calc_flag
_atom_site_refinement_flags_posn
_atom_site_refinement_flags_adp
O2 O 0.2030(3) 0.02784(11) 0.5759(3) 0.0513(7) Uani 1 1 d . .
O1 O 0.3030(4) -0.01437(14) 0.2128(3) 0.0671(8) Uani 1 1 d . .
N3 N 0.3539(3) 0.09778(13) 0.7336(3) 0.0410(7) Uani 1 1 d . .
N2 N 0.3030(3) 0.11475(14) 0.4028(3) 0.0433(7) Uani 1 1 d . .
N1 N 0.2297(3) 0.06620(14) 0.3151(3) 0.0448(7) Uani 1 1 d . .
N4 N 0.0108(4) 0.02153(17) 0.1593(4) 0.0662(10) Uani 1 1 d . .
H4A H -0.086294 0.017691 0.118623 0.079 Uiso 1 1 calc R U
H4B H 0.068984 -0.001806 0.136984 0.079 Uiso 1 1 calc R U
N5 N -0.2975(4) 0.10172(17) 0.1751(4) 0.0652(10) Uani 1 1 d . .
C13 C 0.0696(4) 0.15060(16) 0.4171(3) 0.0398(8) Uani 1 1 d . .
H13 H 0.072405 0.189066 0.371381 0.048 Uiso 1 1 calc R U
C4 C 0.4012(4) 0.15841(16) 0.7304(3) 0.0393(8) Uani 1 1 d . .
C15 C 0.0723(4) 0.06445(17) 0.2587(3) 0.0437(9) Uani 1 1 d . .
C2 C 0.2364(4) 0.13219(15) 0.5034(3) 0.0361(8) Uani 1 1 d . .
C5 C 0.3326(4) 0.18176(15) 0.5972(3) 0.0381(8) Uani 1 1 d . .
C8 C 0.5306(4) 0.25148(18) 0.8069(4) 0.0516(10) Uani 1 1 d . .
H8 H 0.599614 0.275311 0.876757 0.062 Uiso 1 1 calc R U
C14 C -0.0066(4) 0.10402(16) 0.3033(3) 0.0410(8) Uani 1 1 d . .
C9 C 0.5011(4) 0.19262(18) 0.8379(4) 0.0473(9) Uani 1 1 d . .
H9 H 0.546732 0.177089 0.927023 0.057 Uiso 1 1 calc R U
C3 C 0.2571(4) 0.07868(16) 0.6055(3) 0.0392(8) Uani 1 1 d . .
C1 C 0.3378(5) 0.02989(18) 0.2920(4) 0.0498(9) Uani 1 1 d . .
C17 C -0.0170(4) 0.16307(17) 0.5075(4) 0.0426(9) Uani 1 1 d . .
C16 C -0.1680(4) 0.10260(17) 0.2345(4) 0.0458(9) Uani 1 1 d . .
C24 C 0.4804(5) 0.05671(19) 0.3745(4) 0.0525(10) Uani 1 1 d . .
H24 H 0.574920 0.043554 0.381071 0.063 Uiso 1 1 calc R U
C23 C 0.4547(4) 0.10431(17) 0.4414(4) 0.0465(9) Uani 1 1 d . .
H23 H 0.531176 0.127502 0.506432 0.056 Uiso 1 1 calc R U
C10 C 0.4038(4) 0.05986(18) 0.8570(4) 0.0477(9) Uani 1 1 d . .
H10A H 0.512316 0.065267 0.908615 0.057 Uiso 1 1 calc R U
H10B H 0.386191 0.017475 0.829331 0.057 Uiso 1 1 calc R U
C11 C 0.3249(5) 0.0738(2) 0.9492(4) 0.0578(11) Uani 1 1 d . .
H11 H 0.362164 0.054101 1.034064 0.069 Uiso 1 1 calc R U
C6 C 0.3614(4) 0.24050(17) 0.5693(4) 0.0472(9) Uani 1 1 d . .
H6 H 0.314997 0.256229 0.480500 0.057 Uiso 1 1 calc R U
C18 C -0.0330(5) 0.22285(19) 0.5443(4) 0.0586(11) Uani 1 1 d . .
H18 H 0.008983 0.254678 0.513536 0.070 Uiso 1 1 calc R U
C22 C -0.0812(4) 0.1167(2) 0.5548(4) 0.0508(10) Uani 1 1 d . .
H22 H -0.073202 0.076601 0.530281 0.061 Uiso 1 1 calc R U
C21 C -0.1579(5) 0.1295(3) 0.6391(4) 0.0675(13) Uani 1 1 d . .
H21 H -0.199538 0.098004 0.670969 0.081 Uiso 1 1 calc R U
C7 C 0.4610(4) 0.27570(19) 0.6762(4) 0.0544(10) Uani 1 1 d . .
H7 H 0.480811 0.315676 0.659733 0.065 Uiso 1 1 calc R U
C12 C 0.2100(5) 0.1104(2) 0.9251(5) 0.0646(12) Uani 1 1 d . .
H12A H 0.167881 0.131387 0.841894 0.078 Uiso 1 1 calc R U
H12B H 0.170336 0.115413 0.991016 0.078 Uiso 1 1 calc R U
C20 C -0.1718(5) 0.1886(3) 0.6747(5) 0.0780(16) Uani 1 1 d . .
H20 H -0.222177 0.197000 0.731184 0.094 Uiso 1 1 calc R U
C19 C -0.1113(5) 0.2352(3) 0.6268(5) 0.0762(15) Uani 1 1 d . .
H19 H -0.122590 0.275236 0.649500 0.091 Uiso 1 1 calc R U

loop_
_atom_site_aniso_label
_atom_site_aniso_U_11
_atom_site_aniso_U_22
_atom_site_aniso_U_33
_atom_site_aniso_U_23
_atom_site_aniso_U_13
_atom_site_aniso_U_12
O2 0.0505(16) 0.0357(14) 0.0586(16) 0.0005(12) 0.0126(13) -0.0040(12)
O1 0.076(2) 0.0615(19) 0.078(2) -0.0194(16) 0.0455(17) -0.0022(16)
N3 0.0411(16) 0.0383(16) 0.0390(16) 0.0062(13) 0.0115(13) 0.0001(13)
N2 0.0371(16) 0.0482(18) 0.0439(17) -0.0059(14) 0.0156(13) -0.0045(14)
N1 0.0420(17) 0.0477(18) 0.0445(17) -0.0100(14) 0.0173(14) -0.0047(14)
N4 0.055(2) 0.073(2) 0.064(2) -0.031(2) 0.0167(18) -0.0066(18)
N5 0.045(2) 0.070(2) 0.066(2) -0.0064(19) 0.0065(17) 0.0024(18)
C13 0.0407(19) 0.0366(19) 0.0373(18) 0.0003(15) 0.0108(15) -0.0017(15)
C4 0.0383(19) 0.0387(19) 0.0411(19) -0.0020(16) 0.0163(16) -0.0013(15)
C15 0.044(2) 0.047(2) 0.0358(18) -0.0030(17) 0.0124(16) -0.0044(17)
C2 0.0336(18) 0.0359(18) 0.0380(18) -0.0014(14) 0.0137(15) -0.0012(14)
C5 0.0356(18) 0.0365(19) 0.0411(19) -0.0014(15) 0.0146(15) 0.0002(15)
C8 0.043(2) 0.055(2) 0.051(2) -0.0155(19) 0.0135(18) -0.0082(18)
C14 0.0376(19) 0.042(2) 0.0380(18) -0.0015(16) 0.0102(15) -0.0022(15)
C9 0.051(2) 0.049(2) 0.040(2) -0.0048(17) 0.0166(17) -0.0007(18)
C3 0.0345(18) 0.037(2) 0.0424(19) -0.0009(15) 0.0123(15) 0.0029(15)
C1 0.060(2) 0.049(2) 0.052(2) -0.001(2) 0.035(2) 0.0026(19)
C17 0.0327(18) 0.048(2) 0.0400(19) -0.0064(16) 0.0071(15) 0.0035(16)
C16 0.045(2) 0.040(2) 0.044(2) -0.0028(17) 0.0100(17) 0.0009(17)
C24 0.050(2) 0.054(2) 0.063(2) 0.003(2) 0.033(2) 0.0045(19)
C23 0.039(2) 0.051(2) 0.050(2) 0.0037(18) 0.0187(17) -0.0021(17)
C10 0.050(2) 0.045(2) 0.045(2) 0.0093(17) 0.0145(17) 0.0048(17)
C11 0.059(3) 0.068(3) 0.045(2) 0.011(2) 0.0199(19) 0.000(2)
C6 0.048(2) 0.044(2) 0.047(2) 0.0046(17) 0.0167(18) -0.0035(17)
C18 0.050(2) 0.053(2) 0.065(3) -0.016(2) 0.015(2) 0.0040(19)
C22 0.038(2) 0.061(3) 0.053(2) 0.0045(19) 0.0175(18) 0.0039(18)
C21 0.045(2) 0.102(4) 0.056(3) 0.006(3) 0.022(2) 0.005(2)
C7 0.055(2) 0.044(2) 0.063(3) -0.006(2) 0.022(2) -0.0112(19)
C12 0.061(3) 0.078(3) 0.058(3) -0.005(2) 0.027(2) -0.003(2)
C20 0.044(3) 0.129(5) 0.057(3) -0.024(3) 0.017(2) 0.013(3)
C19 0.058(3) 0.085(4) 0.075(3) -0.037(3) 0.017(3) 0.008(3)

loop_
_atom_type_symbol
_atom_type_description
_atom_type_scat_dispersion_real
_atom_type_scat_dispersion_imag
_atom_type_scat_source
C C 0.0033 0.0016 'International Tables Vol C Tables 4.2.6.8 and 6.1.1.4'
H H 0.0000 0.0000 'International Tables Vol C Tables 4.2.6.8 and 6.1.1.4'
N N 0.0061 0.0033 'International Tables Vol C Tables 4.2.6.8 and 6.1.1.4'
O O 0.0106 0.0060 'International Tables Vol C Tables 4.2.6.8 and 6.1.1.4'

loop_
_geom_angle_atom_site_label_1
_geom_angle_atom_site_label_2
_geom_angle_atom_site_label_3
_geom_angle
C3 N3 C4 111.2(3)
C3 N3 C10 124.1(3)
C4 N3 C10 124.6(3)
C23 N2 N1 105.0(3)
C23 N2 C2 122.9(3)
N1 N2 C2 114.9(3)
C15 N1 N2 118.4(3)
C15 N1 C1 131.6(3)
N2 N1 C1 109.7(3)
C15 N4 H4A 120.0
C15 N4 H4B 120.0
H4A N4 H4B 120.0
C14 C13 C17 114.0(3)
C14 C13 C2 110.1(3)
C17 C13 C2 112.1(3)
C14 C13 H13 106.7
C17 C13 H13 106.7
C2 C13 H13 106.7
C9 C4 C5 121.5(3)
C9 C4 N3 128.1(3)
C5 C4 N3 110.3(3)
N4 C15 C14 125.8(3)
N4 C15 N1 114.2(3)
C14 C15 N1 120.0(3)
N2 C2 C5 109.1(3)
N2 C2 C13 106.7(3)
C5 C2 C13 114.4(3)
N2 C2 C3 109.4(3)
C5 C2 C3 102.4(3)
C13 C2 C3 114.8(3)
C6 C5 C4 120.6(3)
C6 C5 C2 131.0(3)
C4 C5 C2 108.3(3)
C7 C8 C9 122.3(4)
C7 C8 H8 118.9
C9 C8 H8 118.9
C15 C14 C16 117.1(3)
C15 C14 C13 123.2(3)
C16 C14 C13 119.7(3)
C4 C9 C8 116.8(3)
C4 C9 H9 121.6
C8 C9 H9 121.6
O2 C3 N3 125.9(3)
O2 C3 C2 126.3(3)
N3 C3 C2 107.7(3)
O1 C1 N1 123.1(4)
O1 C1 C24 132.1(4)
N1 C1 C24 104.8(3)
C22 C17 C18 118.3(4)
C22 C17 C13 122.1(3)
C18 C17 C13 119.6(4)
N5 C16 C14 177.8(4)
C23 C24 C1 108.0(3)
C23 C24 H24 126.0
C1 C24 H24 126.0
C24 C23 N2 112.1(3)
C24 C23 H23 123.9
N2 C23 H23 123.9
N3 C10 C11 113.6(3)
N3 C10 H10A 108.8
C11 C10 H10A 108.8
N3 C10 H10B 108.8
C11 C10 H10B 108.8
H10A C10 H10B 107.7
C12 C11 C10 127.9(4)
C12 C11 H11 116.1
C10 C11 H11 116.1
C5 C6 C7 118.7(4)
C5 C6 H6 120.7
C7 C6 H6 120.7
C19 C18 C17 120.5(5)
C19 C18 H18 119.7
C17 C18 H18 119.8
C17 C22 C21 120.7(4)
C17 C22 H22 119.6
C21 C22 H22 119.6
C20 C21 C22 120.1(5)
C20 C21 H21 119.9
C22 C21 H21 119.9
C8 C7 C6 120.0(4)
C8 C7 H7 120.0
C6 C7 H7 120.0
C11 C12 H12A 120.0
C11 C12 H12B 120.0
H12A C12 H12B 120.0
C21 C20 C19 120.0(4)
C21 C20 H20 120.0
C19 C20 H20 120.0
C20 C19 C18 120.4(5)
C20 C19 H19 119.8
C18 C19 H19 119.8

loop_
_geom_bond_atom_site_label_1
_geom_bond_atom_site_label_2
_geom_bond_distance
O2 C3 1.218(4)
O1 C1 1.238(5)
N3 C3 1.365(4)
N3 C4 1.412(4)
N3 C10 1.458(4)
N2 C23 1.366(4)
N2 N1 1.403(4)
N2 C2 1.500(4)
N1 C15 1.385(4)
N1 C1 1.409(5)
N4 C15 1.358(5)
N4 H4A 0.8600
N4 H4B 0.8600
N5 C16 1.147(5)
C13 C14 1.524(5)
C13 C17 1.528(5)
C13 C2 1.545(5)
C13 H13 0.9800
C4 C9 1.378(5)
C4 C5 1.392(5)
C15 C14 1.360(5)
C2 C5 1.512(5)
C2 C3 1.555(5)
C5 C6 1.377(5)
C8 C7 1.378(6)
C8 C9 1.391(5)
C8 H8 0.9300
C14 C16 1.423(5)
C9 H9 0.9300
C1 C24 1.422(6)
C17 C22 1.387(5)
C17 C18 1.396(5)
C24 C23 1.342(5)
C24 H24 0.9300
C23 H23 0.9300
C10 C11 1.493(5)
C10 H10A 0.9700
C10 H10B 0.9700
C11 C12 1.305(6)
C11 H11 0.9300
C6 C7 1.385(5)
C6 H6 0.9300
C18 C19 1.393(6)
C18 H18 0.9300
C22 C21 1.400(6)
C22 H22 0.9300
C21 C20 1.372(7)
C21 H21 0.9300
C7 H7 0.9300
C12 H12A 0.9300
C12 H12B 0.9300
C20 C19 1.374(7)
C20 H20 0.9300
C19 H19 0.9300

loop_
_geom_torsion_atom_site_label_1
_geom_torsion_atom_site_label_2
_geom_torsion_atom_site_label_3
_geom_torsion_atom_site_label_4
_geom_torsion
C23 N2 N1 C15 -179.9(3)
C2 N2 N1 C15 42.0(4)
C23 N2 N1 C1 -5.2(4)
C2 N2 N1 C1 -143.3(3)
C3 N3 C4 C9 -178.2(4)
C10 N3 C4 C9 0.8(6)
C3 N3 C4 C5 1.2(4)
C10 N3 C4 C5 -179.8(3)
N2 N1 C15 N4 170.4(3)
C1 N1 C15 N4 -3.0(6)
N2 N1 C15 C14 -9.2(5)
C1 N1 C15 C14 177.5(4)
C23 N2 C2 C5 46.2(4)
N1 N2 C2 C5 176.1(3)
C23 N2 C2 C13 170.3(3)
N1 N2 C2 C13 -59.9(4)
C23 N2 C2 C3 -65.0(4)
N1 N2 C2 C3 64.8(3)
C14 C13 C2 N2 45.9(4)
C17 C13 C2 N2 174.0(3)
C14 C13 C2 C5 166.7(3)
C17 C13 C2 C5 -65.3(4)
C14 C13 C2 C3 -75.4(4)
C17 C13 C2 C3 52.6(4)
C9 C4 C5 C6 -0.9(5)
N3 C4 C5 C6 179.7(3)
C9 C4 C5 C2 177.3(3)
N3 C4 C5 C2 -2.1(4)
N2 C2 C5 C6 64.2(5)
C13 C2 C5 C6 -55.2(5)
C3 C2 C5 C6 -180.0(4)
N2 C2 C5 C4 -113.8(3)
C13 C2 C5 C4 126.8(3)
C3 C2 C5 C4 2.1(3)
N4 C15 C14 C16 -3.7(6)
N1 C15 C14 C16 175.8(3)
N4 C15 C14 C13 179.1(4)
N1 C15 C14 C13 -1.5(5)
C17 C13 C14 C15 -146.0(3)
C2 C13 C14 C15 -19.1(5)
C17 C13 C14 C16 36.8(5)
C2 C13 C14 C16 163.8(3)
C5 C4 C9 C8 -0.2(5)
N3 C4 C9 C8 179.1(3)
C7 C8 C9 C4 1.7(6)
C4 N3 C3 O2 176.8(3)
C10 N3 C3 O2 -2.2(6)
C4 N3 C3 C2 0.2(4)
C10 N3 C3 C2 -178.8(3)
N2 C2 C3 O2 -62.3(4)
C5 C2 C3 O2 -177.9(3)
C13 C2 C3 O2 57.5(5)
N2 C2 C3 N3 114.2(3)
C5 C2 C3 N3 -1.4(3)
C13 C2 C3 N3 -125.9(3)
C15 N1 C1 O1 -2.6(6)
N2 N1 C1 O1 -176.4(4)
C15 N1 C1 C24 176.5(4)
N2 N1 C1 C24 2.7(4)
C14 C13 C17 C22 43.1(4)
C2 C13 C17 C22 -82.8(4)
C14 C13 C17 C18 -136.9(3)
C2 C13 C17 C18 97.2(4)
O1 C1 C24 C23 179.9(4)
N1 C1 C24 C23 0.9(4)
C1 C24 C23 N2 -4.4(5)
N1 N2 C23 C24 6.0(4)
C2 N2 C23 C24 139.8(3)
C3 N3 C10 C11 -102.7(4)
C4 N3 C10 C11 78.4(4)
N3 C10 C11 C12 7.5(6)
C4 C5 C6 C7 0.5(5)
C2 C5 C6 C7 -177.2(4)
C22 C17 C18 C19 0.1(6)
C13 C17 C18 C19 -179.9(4)
C18 C17 C22 C21 -1.0(5)
C13 C17 C22 C21 179.1(3)
C17 C22 C21 C20 0.7(6)
C9 C8 C7 C6 -2.1(6)
C5 C6 C7 C8 0.9(6)
C22 C21 C20 C19 0.5(7)
C21 C20 C19 C18 -1.3(7)
C17 C18 C19 C20 1.0(7)
